data_7710049
loop_
_publ_author_name
'Staub, Liane Hildegard'
'Lambert, Jessica'
'M\"uller, Carsten'
'Morgenstern, Bernd'
'Zimmer, Michael'
'Warken, Joshua'
'Koldemir, Aylin'
'Block, Theresa'
'P\"ottgen, Rainer'
'Sch\"afer, Andr\'e'

_publ_section_title
;
 Bis(di-<i>tert</i>-butylindenyl)tetrelocenes.
;
_journal_name_full 'Dalton transactions (Cambridge, England : 2003)'
_journal_paper_doi 10.1039/d2dt00582d
_journal_year 2022
_chemical_formula_moiety '2(C17 H23), Ge'
_chemical_formula_sum 'C34 H46 Ge'
_chemical_formula_weight 527.30
_chemical_name_systematic bis(di-tert-butylindenyl)germanocene
_chemical_properties_physical Air-sensitive,Moisture-sensitive
_space_group_crystal_system monoclinic
_space_group_IT_number 14
_space_group_name_Hall '-P 2yn'
_space_group_name_H-M_alt 'P 1 21/n 1'
_atom_sites_solution_hydrogens geom
_atom_sites_solution_primary direct
_atom_sites_solution_secondary difmap
_audit_creation_method SHELXL-2018/3
_audit_update_record
;
2022-02-23 deposited with the CCDC.	2022-04-08 downloaded from the CCDC.
;
_cell_angle_alpha 90
_cell_angle_beta 107.306(8)
_cell_angle_gamma 90
_cell_formula_units_Z 4
_cell_length_a 10.979(3)
_cell_length_b 14.731(4)
_cell_length_c 18.973(4)
_cell_measurement_reflns_used 9877
_cell_measurement_temperature 148(2)
_cell_measurement_theta_max 27.10
_cell_measurement_theta_min 2.38
_cell_volume 2929.6(13)
_computing_cell_refinement 'SAINT V8.40A (Bruker Nano, Inc., 2019)'
_computing_data_collection 'APEX 3 (Bruker Nano, Inc., 2019)'
_computing_data_reduction 'SAINT V8.40A (Bruker Nano, Inc., 2019)'
_computing_publication_material 'SHELXL-2018/3 (Sheldrick, 2018)'
_computing_structure_refinement
;
SHELXL-2018/3 (Sheldrick, 2018),                                              
SHELXLe Rev 1000 (Huebschle et al., 2011)
;
_computing_structure_solution 'SHELXT 2018/2 (Sheldrick, 2018)'
_diffrn_ambient_temperature 148(2)
_diffrn_measured_fraction_theta_full 0.999
_diffrn_measured_fraction_theta_max 0.997
_diffrn_measurement_device_type 'Bruker AXS D8 Venture, Photon II'
_diffrn_measurement_method '\f and \w scans'
_diffrn_radiation_type MoK\a
_diffrn_radiation_wavelength 0.71073
_diffrn_reflns_av_R_equivalents 0.0442
_diffrn_reflns_av_unetI/netI 0.0238
_diffrn_reflns_Laue_measured_fraction_full 0.999
_diffrn_reflns_Laue_measured_fraction_max 0.997
_diffrn_reflns_limit_h_max 14
_diffrn_reflns_limit_h_min -14
_diffrn_reflns_limit_k_max 18
_diffrn_reflns_limit_k_min -18
_diffrn_reflns_limit_l_max 24
_diffrn_reflns_limit_l_min -24
_diffrn_reflns_number 48002
_diffrn_reflns_point_group_measured_fraction_full 0.999
_diffrn_reflns_point_group_measured_fraction_max 0.997
_diffrn_reflns_theta_full 25.242
_diffrn_reflns_theta_max 27.137
_diffrn_reflns_theta_min 1.934
_diffrn_source 'INCOATEC I\^A?S microfocus sealed tube'
_exptl_absorpt_coefficient_mu 1.065
_exptl_absorpt_correction_T_max 0.7455
_exptl_absorpt_correction_T_min 0.6975
_exptl_absorpt_correction_type multi-scan
_exptl_absorpt_process_details
;
 SADABS 2016/2: Krause, L., Herbst-Irmer, R., Sheldrick G.M. & Stalke D.,
 J. Appl. Cryst. 48 (2015) 3-10
;
_exptl_crystal_colour orange
_exptl_crystal_density_diffrn 1.195
_exptl_crystal_density_meas ?
_exptl_crystal_description block
_exptl_crystal_F_000 1128
_exptl_crystal_size_max 0.254
_exptl_crystal_size_mid 0.202
_exptl_crystal_size_min 0.088
_refine_diff_density_max 0.312
_refine_diff_density_min -0.294
_refine_diff_density_rms 0.046
_refine_ls_extinction_method none
_refine_ls_goodness_of_fit_ref 1.027
_refine_ls_hydrogen_treatment constr
_refine_ls_matrix_type full
_refine_ls_number_parameters 328
_refine_ls_number_reflns 6464
_refine_ls_number_restraints 0
_refine_ls_restrained_S_all 1.027
_refine_ls_R_factor_all 0.0334
_refine_ls_R_factor_gt 0.0262
_refine_ls_shift/su_max 0.003
_refine_ls_shift/su_mean 0.000
_refine_ls_structure_factor_coef Fsqd
_refine_ls_weighting_details 'w=1/[\s^2^(Fo^2^)+(0.0295P)^2^+1.2329P] where P=(Fo^2^+2Fc^2^)/3'
_refine_ls_weighting_scheme calc
_refine_ls_wR_factor_gt 0.0624
_refine_ls_wR_factor_ref 0.0662
_reflns_Friedel_coverage 0.000
_reflns_number_gt 5596
_reflns_number_total 6464
_reflns_threshold_expression 'I > 2\s(I)'
_cod_data_source_file d2dt00582d2.cif
_cod_data_source_block 4696_a
_cod_depositor_comments
;
The following automatic conversions were performed:

data item '_exptl_crystal_density_meas' value 'not measured' was
changed to '?' -- the value is perceived as not measured.

Automatic conversion script
Id: cif_fix_values 7556 2019-12-06 15:28:31Z antanas 
;
_cod_original_cell_volume 2929.7(12)
_cod_original_sg_symbol_H-M 'P 21/n'
_cod_database_code 7710049
_shelx_shelxl_version_number 2018/3
_shelx_space_group_comment
;
The symmetry employed for this shelxl refinement is uniquely defined
by the following loop, which should always be used as a source of
symmetry information in preference to the above space-group names.
They are only intended as comments.
;
_shelx_estimated_absorpt_t_min 0.774
_shelx_estimated_absorpt_t_max 0.912

loop_
_space_group_symop_operation_xyz
'x, y, z'
'-x+1/2, y+1/2, -z+1/2'
'-x, -y, -z'
'x-1/2, -y-1/2, z-1/2'

loop_
_atom_site_label
_atom_site_type_symbol
_atom_site_fract_x
_atom_site_fract_y
_atom_site_fract_z
_atom_site_U_iso_or_equiv
_atom_site_adp_type
_atom_site_occupancy
_atom_site_site_symmetry_order
_atom_site_calc_flag
_atom_site_refinement_flags_posn
_atom_site_refinement_flags_adp
_atom_site_refinement_flags_occupancy
_atom_site_disorder_assembly
_atom_site_disorder_group
Ge1 Ge 0.47674(2) 0.24309(2) 0.69667(2) 0.01675(5) Uani 1 1 d . . . . .
C1 C 0.40682(14) 0.08449(9) 0.71025(8) 0.0190(3) Uani 1 1 d . . . . .
H1 H 0.444746 0.036949 0.690222 0.023 Uiso 1 1 calc R U . . .
C2 C 0.45322(13) 0.11556(9) 0.78387(8) 0.0174(3) Uani 1 1 d . . . . .
C3 C 0.36322(13) 0.18250(9) 0.79232(8) 0.0180(3) Uani 1 1 d . . . . .
C4 C 0.35485(16) 0.23406(11) 0.85376(9) 0.0260(3) Uani 1 1 d . . . . .
H4 H 0.418181 0.228029 0.900175 0.031 Uiso 1 1 calc R U . . .
C5 C 0.25514(18) 0.29244(12) 0.84578(10) 0.0333(4) Uani 1 1 d . . . . .
H5 H 0.249656 0.326822 0.887088 0.040 Uiso 1 1 calc R U . . .
C7 C 0.16455(15) 0.25449(11) 0.71688(10) 0.0278(3) Uani 1 1 d . . . . .
H7 H 0.099751 0.262128 0.671224 0.033 Uiso 1 1 calc R U . . .
C6 C 0.16030(16) 0.30272(12) 0.77760(11) 0.0334(4) Uani 1 1 d . . . . .
H6 H 0.092080 0.343945 0.773710 0.040 Uiso 1 1 calc R U . . .
C9 C 0.29656(14) 0.13313(10) 0.66997(8) 0.0204(3) Uani 1 1 d . . . . .
C8 C 0.26632(14) 0.19292(10) 0.72242(8) 0.0201(3) Uani 1 1 d . . . . .
C10 C 0.21366(16) 0.11328(11) 0.59146(8) 0.0286(4) Uani 1 1 d . . . . .
C11 C 0.27879(19) 0.04427(13) 0.55442(9) 0.0387(4) Uani 1 1 d . . . . .
H11A H 0.224587 0.032713 0.503971 0.058 Uiso 1 1 calc R U . . .
H11B H 0.292330 -0.012544 0.582560 0.058 Uiso 1 1 calc R U . . .
H11C H 0.361189 0.068416 0.552988 0.058 Uiso 1 1 calc R U . . .
C12 C 0.18800(19) 0.19904(13) 0.54349(10) 0.0403(5) Uani 1 1 d . . . . .
H12A H 0.268772 0.222631 0.538934 0.060 Uiso 1 1 calc R U . . .
H12B H 0.147786 0.245080 0.566509 0.060 Uiso 1 1 calc R U . . .
H12C H 0.131044 0.184208 0.494379 0.060 Uiso 1 1 calc R U . . .
C13 C 0.08562(17) 0.07283(14) 0.59432(10) 0.0395(4) Uani 1 1 d . . . . .
H13A H 0.028524 0.065580 0.543976 0.059 Uiso 1 1 calc R U . . .
H13B H 0.046270 0.113697 0.622017 0.059 Uiso 1 1 calc R U . . .
H13C H 0.100732 0.013518 0.618770 0.059 Uiso 1 1 calc R U . . .
C14 C 0.56616(14) 0.07709(10) 0.84395(8) 0.0202(3) Uani 1 1 d . . . . .
C15 C 0.64126(17) 0.01041(13) 0.81171(10) 0.0379(4) Uani 1 1 d . . . . .
H15A H 0.586523 -0.041023 0.789687 0.057 Uiso 1 1 calc R U . . .
H15B H 0.715271 -0.011581 0.850997 0.057 Uiso 1 1 calc R U . . .
H15C H 0.670315 0.040917 0.773714 0.057 Uiso 1 1 calc R U . . .
C16 C 0.65840(16) 0.15217(12) 0.88244(9) 0.0314(4) Uani 1 1 d . . . . .
H16A H 0.693649 0.181874 0.846595 0.047 Uiso 1 1 calc R U . . .
H16B H 0.727922 0.125737 0.922183 0.047 Uiso 1 1 calc R U . . .
H16C H 0.612688 0.196991 0.903201 0.047 Uiso 1 1 calc R U . . .
C17 C 0.51668(17) 0.02688(14) 0.90103(10) 0.0401(5) Uani 1 1 d . . . . .
H17A H 0.459011 -0.022003 0.876540 0.060 Uiso 1 1 calc R U . . .
H17B H 0.470630 0.069569 0.923467 0.060 Uiso 1 1 calc R U . . .
H17C H 0.588885 0.001089 0.939451 0.060 Uiso 1 1 calc R U . . .
C18 C 0.52581(13) 0.35025(9) 0.60445(8) 0.0174(3) Uani 1 1 d . . . . .
H18 H 0.469108 0.352914 0.555682 0.021 Uiso 1 1 calc R U . . .
C19 C 0.51807(13) 0.40729(9) 0.66245(8) 0.0167(3) Uani 1 1 d . . . . .
C20 C 0.62563(13) 0.38467(9) 0.72496(7) 0.0166(3) Uani 1 1 d . . . . .
C21 C 0.67041(14) 0.41916(10) 0.79812(8) 0.0221(3) Uani 1 1 d . . . . .
H21 H 0.623016 0.464229 0.814400 0.027 Uiso 1 1 calc R U . . .
C22 C 0.78235(15) 0.38698(11) 0.84498(8) 0.0253(3) Uani 1 1 d . . . . .
H22 H 0.812671 0.410732 0.893634 0.030 Uiso 1 1 calc R U . . .
C23 C 0.85347(14) 0.31920(11) 0.82234(8) 0.0243(3) Uani 1 1 d . . . . .
H23 H 0.931813 0.299158 0.855614 0.029 Uiso 1 1 calc R U . . .
C24 C 0.81157(14) 0.28184(10) 0.75331(8) 0.0197(3) Uani 1 1 d . . . . .
H24 H 0.859698 0.235476 0.739134 0.024 Uiso 1 1 calc R U . . .
C25 C 0.69568(13) 0.31280(9) 0.70298(7) 0.0161(3) Uani 1 1 d . . . . .
C26 C 0.62887(13) 0.28826(9) 0.62790(7) 0.0165(3) Uani 1 1 d . . . . .
C27 C 0.67507(14) 0.22427(10) 0.57845(8) 0.0207(3) Uani 1 1 d . . . . .
C28 C 0.57457(16) 0.21514(12) 0.50296(8) 0.0280(3) Uani 1 1 d . . . . .
H28A H 0.562504 0.274022 0.477788 0.042 Uiso 1 1 calc R U . . .
H28B H 0.493638 0.195136 0.509703 0.042 Uiso 1 1 calc R U . . .
H28C H 0.603281 0.170422 0.473106 0.042 Uiso 1 1 calc R U . . .
C29 C 0.79723(16) 0.26346(13) 0.56646(9) 0.0319(4) Uani 1 1 d . . . . .
H29A H 0.828387 0.222146 0.535178 0.048 Uiso 1 1 calc R U . . .
H29B H 0.862606 0.270400 0.614237 0.048 Uiso 1 1 calc R U . . .
H29C H 0.778520 0.322809 0.542311 0.048 Uiso 1 1 calc R U . . .
C30 C 0.70153(18) 0.12942(11) 0.61246(9) 0.0316(4) Uani 1 1 d . . . . .
H30A H 0.736490 0.090821 0.581105 0.047 Uiso 1 1 calc R U . . .
H30B H 0.621878 0.102928 0.616300 0.047 Uiso 1 1 calc R U . . .
H30C H 0.763177 0.133778 0.661758 0.047 Uiso 1 1 calc R U . . .
C31 C 0.42332(14) 0.48398(10) 0.65696(8) 0.0217(3) Uani 1 1 d . . . . .
C32 C 0.49561(17) 0.57473(11) 0.67244(12) 0.0371(4) Uani 1 1 d . . . . .
H32A H 0.545071 0.582691 0.637558 0.056 Uiso 1 1 calc R U . . .
H32B H 0.553417 0.574671 0.722987 0.056 Uiso 1 1 calc R U . . .
H32C H 0.434426 0.624659 0.666636 0.056 Uiso 1 1 calc R U . . .
C33 C 0.32846(16) 0.48878(12) 0.57925(9) 0.0324(4) Uani 1 1 d . . . . .
H33A H 0.374928 0.499159 0.543154 0.049 Uiso 1 1 calc R U . . .
H33B H 0.268496 0.538776 0.576898 0.049 Uiso 1 1 calc R U . . .
H33C H 0.281318 0.431472 0.568003 0.049 Uiso 1 1 calc R U . . .
C34 C 0.34781(16) 0.47026(12) 0.71234(10) 0.0326(4) Uani 1 1 d . . . . .
H34A H 0.292997 0.523097 0.711164 0.049 Uiso 1 1 calc R U . . .
H34B H 0.407203 0.463293 0.762087 0.049 Uiso 1 1 calc R U . . .
H34C H 0.294969 0.415636 0.699170 0.049 Uiso 1 1 calc R U . . .

loop_
_atom_site_aniso_label
_atom_site_aniso_U_11
_atom_site_aniso_U_22
_atom_site_aniso_U_33
_atom_site_aniso_U_23
_atom_site_aniso_U_13
_atom_site_aniso_U_12
Ge1 0.01668(8) 0.01610(8) 0.01760(8) -0.00032(6) 0.00528(6) -0.00110(6)
C1 0.0237(7) 0.0145(6) 0.0197(7) -0.0017(5) 0.0077(6) -0.0029(5)
C2 0.0180(7) 0.0164(7) 0.0188(7) 0.0007(5) 0.0068(5) -0.0007(5)
C3 0.0184(7) 0.0172(7) 0.0198(7) 0.0006(5) 0.0075(5) -0.0018(5)
C4 0.0281(8) 0.0280(8) 0.0253(8) -0.0023(6) 0.0131(6) 0.0012(6)
C5 0.0399(10) 0.0292(9) 0.0400(10) -0.0032(7) 0.0262(8) 0.0045(7)
C7 0.0172(7) 0.0258(8) 0.0401(9) 0.0087(7) 0.0082(6) 0.0012(6)
C6 0.0260(8) 0.0270(8) 0.0548(11) 0.0070(8) 0.0234(8) 0.0079(7)
C9 0.0215(7) 0.0190(7) 0.0189(7) 0.0009(5) 0.0036(6) -0.0052(6)
C8 0.0168(7) 0.0190(7) 0.0243(7) 0.0029(6) 0.0057(6) -0.0034(5)
C10 0.0316(9) 0.0296(8) 0.0194(8) 0.0025(6) -0.0005(6) -0.0109(7)
C11 0.0540(12) 0.0390(10) 0.0201(8) -0.0065(7) 0.0066(8) -0.0130(8)
C12 0.0436(11) 0.0409(10) 0.0262(9) 0.0110(8) -0.0053(8) -0.0109(8)
C13 0.0339(10) 0.0478(11) 0.0287(9) -0.0011(8) -0.0028(7) -0.0196(8)
C14 0.0187(7) 0.0212(7) 0.0197(7) 0.0025(5) 0.0041(6) 0.0015(5)
C15 0.0306(9) 0.0389(10) 0.0385(10) -0.0053(8) 0.0017(8) 0.0151(8)
C16 0.0262(8) 0.0326(9) 0.0288(9) -0.0014(7) -0.0020(7) -0.0017(7)
C17 0.0262(9) 0.0536(12) 0.0382(10) 0.0257(9) 0.0061(7) 0.0017(8)
C18 0.0173(7) 0.0184(7) 0.0158(6) 0.0024(5) 0.0040(5) 0.0001(5)
C19 0.0155(6) 0.0151(6) 0.0196(7) 0.0007(5) 0.0052(5) -0.0010(5)
C20 0.0161(6) 0.0152(6) 0.0189(7) -0.0006(5) 0.0056(5) -0.0018(5)
C21 0.0246(8) 0.0204(7) 0.0214(7) -0.0048(6) 0.0070(6) -0.0024(6)
C22 0.0284(8) 0.0277(8) 0.0168(7) -0.0044(6) 0.0023(6) -0.0059(6)
C23 0.0194(7) 0.0297(8) 0.0197(7) 0.0045(6) -0.0005(6) -0.0006(6)
C24 0.0178(7) 0.0216(7) 0.0194(7) 0.0031(5) 0.0051(6) 0.0021(5)
C25 0.0158(6) 0.0166(6) 0.0162(7) 0.0012(5) 0.0050(5) -0.0007(5)
C26 0.0173(7) 0.0171(6) 0.0152(7) 0.0008(5) 0.0047(5) 0.0003(5)
C27 0.0220(7) 0.0236(7) 0.0164(7) -0.0023(6) 0.0056(6) 0.0040(6)
C28 0.0284(8) 0.0349(9) 0.0191(7) -0.0071(6) 0.0046(6) 0.0047(7)
C29 0.0249(8) 0.0458(10) 0.0284(9) -0.0048(7) 0.0130(7) 0.0023(7)
C30 0.0442(10) 0.0241(8) 0.0263(8) -0.0028(6) 0.0101(7) 0.0111(7)
C31 0.0189(7) 0.0170(7) 0.0278(8) -0.0002(6) 0.0051(6) 0.0031(5)
C32 0.0303(9) 0.0168(8) 0.0596(12) 0.0000(7) 0.0064(8) 0.0011(6)
C33 0.0275(8) 0.0321(9) 0.0337(9) 0.0024(7) 0.0032(7) 0.0132(7)
C34 0.0304(9) 0.0329(9) 0.0380(10) -0.0013(7) 0.0156(7) 0.0109(7)

loop_
_atom_type_symbol
_atom_type_description
_atom_type_scat_dispersion_real
_atom_type_scat_dispersion_imag
_atom_type_scat_source
C C 0.0033 0.0016 'International Tables Vol C Tables 4.2.6.8 and 6.1.1.4'
H H 0.0000 0.0000 'International Tables Vol C Tables 4.2.6.8 and 6.1.1.4'
Ge Ge 0.1547 1.8001 'International Tables Vol C Tables 4.2.6.8 and 6.1.1.4'

loop_
_geom_angle_atom_site_label_1
_geom_angle_atom_site_label_2
_geom_angle_atom_site_label_3
_geom_angle
_geom_angle_site_symmetry_1
_geom_angle_site_symmetry_3
_geom_angle_publ_flag
C2 C1 C9 111.58(13) . . ?
C1 C2 C3 105.94(12) . . ?
C1 C2 C14 126.40(13) . . ?
C3 C2 C14 127.25(12) . . ?
C4 C3 C2 132.38(14) . . ?
C4 C3 C8 119.30(13) . . ?
C2 C3 C8 108.31(12) . . ?
C5 C4 C3 119.52(16) . . ?
C4 C5 C6 121.32(16) . . ?
C6 C7 C8 119.59(15) . . ?
C7 C6 C5 121.19(15) . . ?
C1 C9 C8 105.78(12) . . ?
C1 C9 C10 126.51(14) . . ?
C8 C9 C10 126.80(14) . . ?
C1 C9 Ge1 73.73(8) . . ?
C8 C9 Ge1 78.11(8) . . ?
C10 C9 Ge1 122.06(10) . . ?
C7 C8 C9 132.72(14) . . ?
C7 C8 C3 119.09(14) . . ?
C9 C8 C3 108.19(12) . . ?
C9 C10 C11 110.58(14) . . ?
C9 C10 C12 111.87(13) . . ?
C11 C10 C12 107.66(15) . . ?
C9 C10 C13 108.97(13) . . ?
C11 C10 C13 108.36(15) . . ?
C12 C10 C13 109.31(15) . . ?
C2 C14 C15 110.93(13) . . ?
C2 C14 C16 111.36(12) . . ?
C15 C14 C16 107.30(14) . . ?
C2 C14 C17 109.07(12) . . ?
C15 C14 C17 108.63(14) . . ?
C16 C14 C17 109.50(14) . . ?
C19 C18 C26 111.55(12) . . ?
C18 C19 C20 106.27(12) . . ?
C18 C19 C31 126.18(13) . . ?
C20 C19 C31 127.24(12) . . ?
C21 C20 C25 119.07(13) . . ?
C21 C20 C19 132.95(13) . . ?
C25 C20 C19 107.98(12) . . ?
C22 C21 C20 119.55(14) . . ?
C21 C22 C23 121.22(14) . . ?
C24 C23 C22 121.15(14) . . ?
C23 C24 C25 119.57(14) . . ?
C24 C25 C26 132.46(13) . . ?
C24 C25 C20 119.33(13) . . ?
C26 C25 C20 108.17(12) . . ?
C18 C26 C25 105.81(12) . . ?
C18 C26 C27 125.96(12) . . ?
C25 C26 C27 126.92(12) . . ?
C26 C27 C30 111.25(12) . . ?
C26 C27 C28 110.60(12) . . ?
C30 C27 C28 107.92(13) . . ?
C26 C27 C29 108.93(12) . . ?
C30 C27 C29 109.92(13) . . ?
C28 C27 C29 108.18(13) . . ?
C19 C31 C34 110.74(12) . . ?
C19 C31 C33 110.85(12) . . ?
C34 C31 C33 108.31(13) . . ?
C19 C31 C32 109.24(12) . . ?
C34 C31 C32 109.72(14) . . ?
C33 C31 C32 107.94(14) . . ?

loop_
_geom_bond_atom_site_label_1
_geom_bond_atom_site_label_2
_geom_bond_distance
_geom_bond_site_symmetry_2
_geom_bond_publ_flag
Ge1 C9 2.4894(15) . ?
C1 C2 1.413(2) . ?
C1 C9 1.419(2) . ?
C2 C3 1.4382(19) . ?
C2 C14 1.5222(19) . ?
C3 C4 1.417(2) . ?
C3 C8 1.440(2) . ?
C4 C5 1.365(2) . ?
C5 C6 1.407(3) . ?
C7 C6 1.366(3) . ?
C7 C8 1.419(2) . ?
C9 C8 1.440(2) . ?
C9 C10 1.525(2) . ?
C10 C11 1.529(3) . ?
C10 C12 1.533(2) . ?
C10 C13 1.542(2) . ?
C14 C15 1.523(2) . ?
C14 C16 1.530(2) . ?
C14 C17 1.538(2) . ?
C18 C19 1.4071(19) . ?
C18 C26 1.4187(19) . ?
C19 C20 1.4419(19) . ?
C19 C31 1.5182(19) . ?
C20 C21 1.421(2) . ?
C20 C25 1.4413(19) . ?
C21 C22 1.369(2) . ?
C22 C23 1.411(2) . ?
C23 C24 1.368(2) . ?
C24 C25 1.4198(19) . ?
C25 C26 1.4409(19) . ?
C26 C27 1.5196(19) . ?
C27 C30 1.530(2) . ?
C27 C28 1.532(2) . ?
C27 C29 1.538(2) . ?
C31 C34 1.533(2) . ?
C31 C33 1.533(2) . ?
C31 C32 1.538(2) . ?

loop_
_geom_torsion_atom_site_label_1
_geom_torsion_atom_site_label_2
_geom_torsion_atom_site_label_3
_geom_torsion_atom_site_label_4
_geom_torsion
_geom_torsion_site_symmetry_1
_geom_torsion_site_symmetry_2
_geom_torsion_site_symmetry_3
_geom_torsion_site_symmetry_4
_geom_torsion_publ_flag
C9 C1 C2 C3 4.21(16) . . . . ?
C9 C1 C2 C14 177.35(13) . . . . ?
C1 C2 C3 C4 176.73(15) . . . . ?
C14 C2 C3 C4 3.7(3) . . . . ?
C1 C2 C3 C8 -2.11(15) . . . . ?
C14 C2 C3 C8 -175.17(13) . . . . ?
C2 C3 C4 C5 -178.55(16) . . . . ?
C8 C3 C4 C5 0.2(2) . . . . ?
C3 C4 C5 C6 -0.1(3) . . . . ?
C8 C7 C6 C5 -0.1(2) . . . . ?
C4 C5 C6 C7 0.1(3) . . . . ?
C2 C1 C9 C8 -4.59(16) . . . . ?
C2 C1 C9 C10 -174.22(13) . . . . ?
C2 C1 C9 Ge1 67.62(10) . . . . ?
C6 C7 C8 C9 179.44(15) . . . . ?
C6 C7 C8 C3 0.1(2) . . . . ?
C1 C9 C8 C7 -176.29(15) . . . . ?
C10 C9 C8 C7 -6.7(3) . . . . ?
Ge1 C9 C8 C7 114.62(17) . . . . ?
C1 C9 C8 C3 3.10(15) . . . . ?
C10 C9 C8 C3 172.69(13) . . . . ?
Ge1 C9 C8 C3 -65.99(10) . . . . ?
C4 C3 C8 C7 -0.2(2) . . . . ?
C2 C3 C8 C7 178.85(13) . . . . ?
C4 C3 C8 C9 -179.65(13) . . . . ?
C2 C3 C8 C9 -0.63(16) . . . . ?
C1 C9 C10 C11 -11.2(2) . . . . ?
C8 C9 C10 C11 -178.65(14) . . . . ?
Ge1 C9 C10 C11 81.85(15) . . . . ?
C1 C9 C10 C12 -131.16(17) . . . . ?
C8 C9 C10 C12 61.3(2) . . . . ?
Ge1 C9 C10 C12 -38.15(19) . . . . ?
C1 C9 C10 C13 107.86(18) . . . . ?
C8 C9 C10 C13 -59.6(2) . . . . ?
Ge1 C9 C10 C13 -159.14(12) . . . . ?
C1 C2 C14 C15 10.6(2) . . . . ?
C3 C2 C14 C15 -177.67(15) . . . . ?
C1 C2 C14 C16 130.06(15) . . . . ?
C3 C2 C14 C16 -58.24(19) . . . . ?
C1 C2 C14 C17 -108.99(17) . . . . ?
C3 C2 C14 C17 62.72(19) . . . . ?
C26 C18 C19 C20 3.51(16) . . . . ?
C26 C18 C19 C31 177.45(13) . . . . ?
C18 C19 C20 C21 178.82(15) . . . . ?
C31 C19 C20 C21 5.0(3) . . . . ?
C18 C19 C20 C25 -0.65(15) . . . . ?
C31 C19 C20 C25 -174.51(13) . . . . ?
C25 C20 C21 C22 3.4(2) . . . . ?
C19 C20 C21 C22 -176.04(15) . . . . ?
C20 C21 C22 C23 -0.9(2) . . . . ?
C21 C22 C23 C24 -1.5(2) . . . . ?
C22 C23 C24 C25 1.1(2) . . . . ?
C23 C24 C25 C26 179.12(15) . . . . ?
C23 C24 C25 C20 1.4(2) . . . . ?
C21 C20 C25 C24 -3.7(2) . . . . ?
C19 C20 C25 C24 175.87(12) . . . . ?
C21 C20 C25 C26 178.12(12) . . . . ?
C19 C20 C25 C26 -2.33(15) . . . . ?
C19 C18 C26 C25 -4.92(16) . . . . ?
C19 C18 C26 C27 -172.57(13) . . . . ?
C24 C25 C26 C18 -173.53(15) . . . . ?
C20 C25 C26 C18 4.34(15) . . . . ?
C24 C25 C26 C27 -6.0(3) . . . . ?
C20 C25 C26 C27 171.83(13) . . . . ?
C18 C26 C27 C30 -135.80(15) . . . . ?
C25 C26 C27 C30 59.12(19) . . . . ?
C18 C26 C27 C28 -15.9(2) . . . . ?
C25 C26 C27 C28 179.04(14) . . . . ?
C18 C26 C27 C29 102.89(16) . . . . ?
C25 C26 C27 C29 -62.20(18) . . . . ?
C18 C19 C31 C34 123.71(16) . . . . ?
C20 C19 C31 C34 -63.60(19) . . . . ?
C18 C19 C31 C33 3.5(2) . . . . ?
C20 C19 C31 C33 176.16(14) . . . . ?
C18 C19 C31 C32 -115.34(16) . . . . ?
C20 C19 C31 C32 57.4(2) . . . . ?
